data_7016405
loop_
_publ_author_name
'Salah, Abderrahmen B.'
'Zargarian, Davit'

_publ_section_title
;
 The impact of P-substituents on the structures, spectroscopic
 properties, and reactivities of POCOP-type pincer complexes of
 nickel(ii).
;
_journal_issue 35
_journal_name_full 'Dalton transactions (Cambridge, England : 2003)'
_journal_page_first 8977
_journal_page_last 8985
_journal_paper_doi 10.1039/c1dt10381d
_journal_volume 40
_journal_year 2011
_chemical_compound_source 'Synthesized by the authors. See text'
_chemical_formula_moiety 'C30 H23 N Ni O5 P2'
_chemical_formula_sum 'C30 H23 N Ni O5 P2'
_chemical_formula_weight 598.14
_chemical_name_systematic
;
?
;
_space_group_IT_number 14
_symmetry_cell_setting monoclinic
_symmetry_space_group_name_Hall '-P 2ybc'
_symmetry_space_group_name_H-M 'P 1 21/c 1'
_atom_sites_solution_hydrogens geom
_atom_sites_solution_primary direct
_atom_sites_solution_secondary difmap
_audit_creation_method SHELXL-97
_cell_angle_alpha 90.00
_cell_angle_beta 119.769(2)
_cell_angle_gamma 90.00
_cell_formula_units_Z 4
_cell_length_a 16.548(2)
_cell_length_b 11.3201(15)
_cell_length_c 16.655(2)
_cell_measurement_reflns_used 14069
_cell_measurement_temperature 200(2)
_cell_measurement_theta_max 26.77
_cell_measurement_theta_min 2.29
_cell_volume 2708.2(6)
_computing_cell_refinement 'SAINT V7.60A(Bruker AXS, 2008)'
_computing_data_collection 'APEX2 (Bruker AXS, 2008)'
_computing_data_reduction 'SAINT V7.60A(Bruker AXS, 2008)'
_computing_molecular_graphics 'SHELXTL v6.12 (Bruker AXS, 2001)'
_computing_publication_material 'UdMX (Maris, 2004)'
_computing_structure_refinement 'SHELXL-97 (Sheldrick, 2008)'
_computing_structure_solution 'SHELXS-97 (Sheldrick, 2008)'
_diffrn_ambient_temperature 200(2)
_diffrn_detector_area_resol_mean 8.3
_diffrn_measured_fraction_theta_full 1.000
_diffrn_measured_fraction_theta_max 1.000
_diffrn_measurement_device_type 'Bruker APEX II'
_diffrn_measurement_method \w
_diffrn_radiation_monochromator graphite
_diffrn_radiation_source 'X-ray sealed tube'
_diffrn_radiation_type MoK\a
_diffrn_radiation_wavelength 0.71073
_diffrn_reflns_av_R_equivalents 0.0000
_diffrn_reflns_av_sigmaI/netI 0.0373
_diffrn_reflns_limit_h_max 18
_diffrn_reflns_limit_h_min -21
_diffrn_reflns_limit_k_max 14
_diffrn_reflns_limit_k_min -14
_diffrn_reflns_limit_l_max 21
_diffrn_reflns_limit_l_min -21
_diffrn_reflns_number 6235
_diffrn_reflns_theta_full 27.51
_diffrn_reflns_theta_max 27.51
_diffrn_reflns_theta_min 1.42
_exptl_absorpt_coefficient_mu 0.876
_exptl_absorpt_correction_T_max 0.8872
_exptl_absorpt_correction_T_min 0.8443
_exptl_absorpt_correction_type multi-scan
_exptl_absorpt_process_details 'Sadabs (Sheldrick, 2008)'
_exptl_crystal_colour yellow
_exptl_crystal_density_diffrn 1.467
_exptl_crystal_density_method 'not measured'
_exptl_crystal_description block
_exptl_crystal_F_000 1232
_exptl_crystal_size_max 0.20
_exptl_crystal_size_mid 0.16
_exptl_crystal_size_min 0.14
_refine_diff_density_max 0.514
_refine_diff_density_min -0.278
_refine_diff_density_rms 0.053
_refine_ls_extinction_method none
_refine_ls_goodness_of_fit_ref 1.060
_refine_ls_hydrogen_treatment constr
_refine_ls_matrix_type full
_refine_ls_number_parameters 360
_refine_ls_number_reflns 6235
_refine_ls_number_restraints 1
_refine_ls_restrained_S_all 1.061
_refine_ls_R_factor_all 0.0369
_refine_ls_R_factor_gt 0.0319
_refine_ls_shift/su_max 0.001
_refine_ls_shift/su_mean 0.000
_refine_ls_structure_factor_coef Fsqd
_refine_ls_weighting_details 'calc w=1/[\s^2^(Fo^2^)+(0.0321P)^2^+0.7827P] where P=(Fo^2^+2Fc^2^)/3'
_refine_ls_weighting_scheme calc
_refine_ls_wR_factor_gt 0.0771
_refine_ls_wR_factor_ref 0.0800
_reflns_number_gt 5615
_reflns_number_total 6235
_reflns_threshold_expression >2sigma(I)
_cod_data_source_file c1dt10381d.txt
_cod_data_source_block salah2
_cod_depositor_comments
;
The following automatic conversions were performed:

'_symmetry_cell_setting' value 'Monoclinic' changed to 'monoclinic'
according to /home/saulius/struct/CIF-dictionaries/cif_core.dic
dictionary named 'cif_core.dic' version 2.4.1 from 2010-06-29.

Automatic conversion script
Id: cif_fix_values 1715 2011-07-08 13:25:40Z adriana 
;
_cod_original_cell_volume 2708.3(6)
_cod_original_sg_symbol_H-M P21/c
_cod_database_code 7016405

loop_
_symmetry_equiv_pos_as_xyz
'x, y, z'
'-x, y+1/2, -z+1/2'
'-x, -y, -z'
'x, -y-1/2, z-1/2'

loop_
_atom_site_label
_atom_site_type_symbol
_atom_site_fract_x
_atom_site_fract_y
_atom_site_fract_z
_atom_site_U_iso_or_equiv
_atom_site_adp_type
_atom_site_occupancy
_atom_site_symmetry_multiplicity
_atom_site_calc_flag
_atom_site_refinement_flags
_atom_site_disorder_assembly
_atom_site_disorder_group
Ni1 Ni 0.26491(2) 0.06356(2) 0.25344(2) 0.02806(8) Uani 1 1 d D . .
P1 P 0.13454(4) 0.06834(6) 0.25601(5) 0.03166(12) Uani 1 1 d . A .
P2 P 0.38997(4) 0.00649(5) 0.25249(5) 0.02938(12) Uani 1 1 d . A .
O1 O 0.10818(11) -0.07002(14) 0.26008(13) 0.0375(4) Uani 1 1 d . . .
O2 O 0.38766(11) -0.13828(13) 0.25187(14) 0.0351(3) Uani 1 1 d . . .
N1 N 0.2714(3) 0.3190(3) 0.2494(3) 0.0339(7) Uani 0.605(2) 1 d P A 1
O3 O 0.3148(2) 0.2201(2) 0.2594(3) 0.0440(7) Uani 0.605(2) 1 d PD A 1
O4 O 0.3131(5) 0.4117(6) 0.2589(4) 0.0459(12) Uani 0.605(2) 1 d P A 1
O5 O 0.1925(2) 0.3155(3) 0.2385(3) 0.0572(9) Uani 0.605(2) 1 d P A 1
N1B N 0.3085(5) 0.3017(6) 0.2440(6) 0.0339(7) Uani 0.395(2) 1 d P A 2
O3B O 0.2454(3) 0.2286(3) 0.2414(4) 0.0440(7) Uani 0.395(2) 1 d PD A 2
O4B O 0.2852(8) 0.4022(11) 0.2245(6) 0.0459(12) Uani 0.395(2) 1 d P A 2
O5B O 0.3817(4) 0.2660(4) 0.2603(5) 0.0572(9) Uani 0.395(2) 1 d P A 2
C1 C 0.24797(14) -0.10001(18) 0.25500(14) 0.0246(4) Uani 1 1 d . A .
C2 C 0.17250(16) -0.1484(2) 0.25910(18) 0.0298(5) Uani 1 1 d . A .
C3 C 0.15889(19) -0.2674(2) 0.26184(19) 0.0382(6) Uani 1 1 d . . .
H3 H 0.1067 -0.2965 0.2650 0.046 Uiso 1 1 calc R A .
C4 C 0.22287(19) -0.3441(2) 0.2599(2) 0.0396(6) Uani 1 1 d . A .
H4 H 0.2137 -0.4269 0.2606 0.048 Uiso 1 1 calc R . .
C5 C 0.29978(16) -0.3029(2) 0.2570(2) 0.0331(5) Uani 1 1 d . . .
H5 H 0.3444 -0.3560 0.2573 0.040 Uiso 1 1 calc R A .
C6 C 0.31009(14) -0.18186(18) 0.25351(17) 0.0268(5) Uani 1 1 d . A .
C11 C 0.13109(17) 0.1307(2) 0.35390(16) 0.0313(5) Uani 1 1 d . . .
C12 C 0.0608(2) 0.0977(3) 0.3712(2) 0.0459(7) Uani 1 1 d . A .
H12 H 0.0147 0.0430 0.3315 0.055 Uiso 1 1 calc R . .
C13 C 0.0573(2) 0.1440(3) 0.4462(2) 0.0540(8) Uani 1 1 d . . .
H13 H 0.0087 0.1213 0.4576 0.065 Uiso 1 1 calc R A .
C14 C 0.1238(2) 0.2224(3) 0.5041(2) 0.0553(8) Uani 1 1 d . A .
H14 H 0.1209 0.2544 0.5554 0.066 Uiso 1 1 calc R . .
C15 C 0.1937(3) 0.2545(3) 0.4883(2) 0.0633(10) Uani 1 1 d . . .
H15 H 0.2399 0.3086 0.5288 0.076 Uiso 1 1 calc R A .
C16 C 0.1981(2) 0.2085(3) 0.41317(19) 0.0474(7) Uani 1 1 d . A .
H16 H 0.2475 0.2307 0.4027 0.057 Uiso 1 1 calc R . .
C21 C 0.0304(4) 0.1217(8) 0.1549(4) 0.0343(7) Uani 0.605(2) 1 d PG A 1
C22 C -0.0161(4) 0.0455(6) 0.0803(4) 0.0512(17) Uani 0.605(2) 1 d PG A 1
H22A H 0.0058 -0.0330 0.0838 0.061 Uiso 0.605(2) 1 calc PR A 1
C23 C -0.0947(4) 0.0840(7) 0.0004(4) 0.062(2) Uani 0.605(2) 1 d PG A 1
H23A H -0.1265 0.0319 -0.0506 0.075 Uiso 0.605(2) 1 calc PR A 1
C24 C -0.1267(5) 0.1988(8) -0.0047(5) 0.0581(11) Uani 0.605(2) 1 d PG A 1
H24A H -0.1804 0.2252 -0.0593 0.070 Uiso 0.605(2) 1 calc PR A 1
C25 C -0.0802(7) 0.2751(6) 0.0699(7) 0.0362(12) Uani 0.605(2) 1 d PG A 1
H25A H -0.1021 0.3535 0.0663 0.043 Uiso 0.605(2) 1 calc PR A 1
C26 C -0.0017(6) 0.2365(7) 0.1497(6) 0.0267(12) Uani 0.605(2) 1 d PG A 1
H26A H 0.0301 0.2886 0.2007 0.032 Uiso 0.605(2) 1 calc PR A 1
C21B C 0.0247(7) 0.1156(13) 0.1574(7) 0.0343(7) Uani 0.395(2) 1 d PG A 2
C22B C -0.0414(7) 0.0355(10) 0.0974(7) 0.0512(17) Uani 0.395(2) 1 d PG A 2
H22B H -0.0323 -0.0468 0.1098 0.061 Uiso 0.395(2) 1 calc PR A 2
C23B C -0.1209(6) 0.0758(12) 0.0193(7) 0.062(2) Uani 0.395(2) 1 d PG A 2
H23B H -0.1661 0.0210 -0.0217 0.075 Uiso 0.395(2) 1 calc PR A 2
C24B C -0.1343(9) 0.1962(13) 0.0011(9) 0.0581(11) Uani 0.395(2) 1 d PG A 2
H24B H -0.1886 0.2237 -0.0523 0.070 Uiso 0.395(2) 1 calc PR A 2
C25B C -0.0682(12) 0.2763(9) 0.0611(12) 0.0362(12) Uani 0.395(2) 1 d PG A 2
H25B H -0.0773 0.3586 0.0487 0.043 Uiso 0.395(2) 1 calc PR A 2
C26B C 0.0113(10) 0.2360(12) 0.1392(10) 0.0267(12) Uani 0.395(2) 1 d PG A 2
H26B H 0.0565 0.2907 0.1802 0.032 Uiso 0.395(2) 1 calc PR A 2
C31 C 0.40066(18) 0.0384(2) 0.15187(16) 0.0340(5) Uani 1 1 d . . .
C32 C 0.3683(3) -0.0387(3) 0.0791(2) 0.0633(9) Uani 1 1 d . A .
H32 H 0.3422 -0.1123 0.0819 0.076 Uiso 1 1 calc R . .
C33 C 0.3740(3) -0.0081(4) 0.0002(2) 0.0788(12) Uani 1 1 d . . .
H33 H 0.3524 -0.0618 -0.0501 0.095 Uiso 1 1 calc R A .
C34 C 0.4103(3) 0.0979(4) -0.0045(2) 0.0684(11) Uani 1 1 d . A .
H34 H 0.4131 0.1184 -0.0583 0.082 Uiso 1 1 calc R . .
C35 C 0.4427(2) 0.1748(4) 0.0681(2) 0.0682(11) Uani 1 1 d . . .
H35 H 0.4680 0.2487 0.0647 0.082 Uiso 1 1 calc R A .
C36 C 0.4386(2) 0.1452(3) 0.14625(19) 0.0461(7) Uani 1 1 d . A .
H36 H 0.4621 0.1985 0.1969 0.055 Uiso 1 1 calc R . .
C41 C 0.50239(17) 0.0419(2) 0.34985(16) 0.0303(5) Uani 1 1 d . . .
C42 C 0.58248(17) 0.0029(2) 0.35177(18) 0.0393(6) Uani 1 1 d . A .
H42 H 0.5780 -0.0429 0.3020 0.047 Uiso 1 1 calc R . .
C43 C 0.6692(2) 0.0303(3) 0.42585(19) 0.0483(7) Uani 1 1 d . . .
H43 H 0.7241 0.0030 0.4271 0.058 Uiso 1 1 calc R A .
C44 C 0.6752(2) 0.0972(3) 0.4977(2) 0.0507(7) Uani 1 1 d . A .
H44 H 0.7346 0.1166 0.5484 0.061 Uiso 1 1 calc R . .
C45 C 0.5961(2) 0.1360(3) 0.4963(2) 0.0568(8) Uani 1 1 d . . .
H45 H 0.6010 0.1823 0.5461 0.068 Uiso 1 1 calc R A .
C46 C 0.5088(2) 0.1082(3) 0.42267(18) 0.0443(7) Uani 1 1 d . A .
H46 H 0.4541 0.1344 0.4223 0.053 Uiso 1 1 calc R . .

loop_
_atom_site_aniso_label
_atom_site_aniso_U_11
_atom_site_aniso_U_22
_atom_site_aniso_U_33
_atom_site_aniso_U_23
_atom_site_aniso_U_13
_atom_site_aniso_U_12
Ni1 0.03518(18) 0.01953(12) 0.02849(14) 0.00040(12) 0.01506(15) 0.00263(11)
P1 0.0302(3) 0.0328(3) 0.0282(3) -0.0021(3) 0.0117(3) 0.0092(2)
P2 0.0296(3) 0.0280(3) 0.0308(3) -0.0011(3) 0.0151(3) -0.0024(2)
O1 0.0343(9) 0.0316(8) 0.0501(10) -0.0009(9) 0.0235(9) 0.0050(7)
O2 0.0322(9) 0.0257(8) 0.0500(9) -0.0016(9) 0.0223(9) 0.0009(7)
N1 0.043(3) 0.0243(16) 0.0367(15) -0.0023(13) 0.021(2) -0.0011(17)
O3 0.0411(16) 0.0213(12) 0.081(2) 0.0019(12) 0.0393(17) 0.0013(11)
O4 0.067(4) 0.0193(14) 0.063(4) -0.011(3) 0.041(3) -0.012(2)
O5 0.0377(17) 0.0403(17) 0.096(3) 0.0066(16) 0.0346(18) 0.0050(12)
N1B 0.043(3) 0.0243(16) 0.0367(15) -0.0023(13) 0.021(2) -0.0011(17)
O3B 0.0411(16) 0.0213(12) 0.081(2) 0.0019(12) 0.0393(17) 0.0013(11)
O4B 0.067(4) 0.0193(14) 0.063(4) -0.011(3) 0.041(3) -0.012(2)
O5B 0.0377(17) 0.0403(17) 0.096(3) 0.0066(16) 0.0346(18) 0.0050(12)
C1 0.0273(12) 0.0214(9) 0.0200(9) -0.0016(8) 0.0079(10) 0.0027(8)
C2 0.0277(11) 0.0283(11) 0.0280(12) -0.0050(11) 0.0097(10) 0.0013(9)
C3 0.0381(14) 0.0331(13) 0.0464(15) -0.0062(12) 0.0232(13) -0.0066(10)
C4 0.0452(15) 0.0242(10) 0.0491(16) -0.0024(12) 0.0231(14) -0.0032(10)
C5 0.0319(13) 0.0240(10) 0.0384(14) -0.0020(10) 0.0136(12) 0.0049(9)
C6 0.0243(12) 0.0229(11) 0.0274(12) -0.0019(9) 0.0084(11) 0.0014(8)
C11 0.0321(12) 0.0318(13) 0.0249(12) 0.0020(9) 0.0102(10) 0.0097(10)
C12 0.0430(16) 0.0480(16) 0.0512(16) -0.0060(13) 0.0269(14) 0.0030(13)
C13 0.0576(19) 0.063(2) 0.0556(19) 0.0036(16) 0.0390(17) 0.0101(16)
C14 0.063(2) 0.070(2) 0.0346(15) -0.0036(15) 0.0260(15) 0.0153(17)
C15 0.067(2) 0.075(2) 0.0476(19) -0.0265(18) 0.0283(17) -0.0112(19)
C16 0.0506(17) 0.0559(18) 0.0401(15) -0.0123(13) 0.0258(14) -0.0096(14)
C21 0.0285(14) 0.0421(17) 0.0275(13) -0.0021(11) 0.0102(11) 0.0070(12)
C22 0.056(4) 0.044(2) 0.037(3) -0.008(2) 0.011(2) 0.004(3)
C23 0.054(4) 0.069(3) 0.034(3) -0.014(3) -0.001(2) -0.003(3)
C24 0.041(2) 0.071(2) 0.0373(19) 0.0036(15) 0.0007(15) 0.0112(18)
C25 0.033(3) 0.0464(16) 0.037(2) 0.0115(13) 0.0233(16) 0.0107(15)
C26 0.024(3) 0.0383(14) 0.029(2) 0.0016(14) 0.0207(14) -0.0003(16)
C21B 0.0285(14) 0.0421(17) 0.0275(13) -0.0021(11) 0.0102(11) 0.0070(12)
C22B 0.056(4) 0.044(2) 0.037(3) -0.008(2) 0.011(2) 0.004(3)
C23B 0.054(4) 0.069(3) 0.034(3) -0.014(3) -0.001(2) -0.003(3)
C24B 0.041(2) 0.071(2) 0.0373(19) 0.0036(15) 0.0007(15) 0.0112(18)
C25B 0.033(3) 0.0464(16) 0.037(2) 0.0115(13) 0.0233(16) 0.0107(15)
C26B 0.024(3) 0.0383(14) 0.029(2) 0.0016(14) 0.0207(14) -0.0003(16)
C31 0.0315(13) 0.0412(15) 0.0290(12) 0.0022(10) 0.0147(11) 0.0055(11)
C32 0.087(3) 0.054(2) 0.0437(18) -0.0116(14) 0.0287(18) -0.0033(18)
C33 0.105(3) 0.091(3) 0.0394(16) -0.0117(18) 0.035(2) 0.024(3)
C34 0.068(2) 0.103(3) 0.0474(19) 0.026(2) 0.0382(18) 0.029(2)
C35 0.053(2) 0.101(3) 0.052(2) 0.0258(19) 0.0271(17) -0.0025(19)
C36 0.0437(16) 0.0555(17) 0.0363(14) 0.0072(12) 0.0178(13) -0.0034(13)
C41 0.0305(12) 0.0314(13) 0.0267(11) 0.0017(9) 0.0124(10) -0.0016(10)
C42 0.0354(13) 0.0467(16) 0.0378(14) -0.0034(12) 0.0198(11) -0.0017(12)
C43 0.0345(15) 0.067(2) 0.0406(16) 0.0023(13) 0.0164(13) 0.0006(13)
C44 0.0406(16) 0.0671(19) 0.0297(14) 0.0018(13) 0.0063(13) -0.0084(15)
C45 0.0544(19) 0.072(2) 0.0314(14) -0.0177(14) 0.0118(13) 0.0003(16)
C46 0.0405(15) 0.0554(17) 0.0355(14) -0.0054(12) 0.0179(12) 0.0047(12)

loop_
_atom_type_symbol
_atom_type_description
_atom_type_scat_dispersion_real
_atom_type_scat_dispersion_imag
_atom_type_scat_source
C C 0.0033 0.0016 'International Tables Vol C Tables 4.2.6.8 and 6.1.1.4'
H H 0.0000 0.0000 'International Tables Vol C Tables 4.2.6.8 and 6.1.1.4'
N N 0.0061 0.0033 'International Tables Vol C Tables 4.2.6.8 and 6.1.1.4'
O O 0.0106 0.0060 'International Tables Vol C Tables 4.2.6.8 and 6.1.1.4'
P P 0.1023 0.0942 'International Tables Vol C Tables 4.2.6.8 and 6.1.1.4'
Ni Ni 0.3393 1.1124 'International Tables Vol C Tables 4.2.6.8 and 6.1.1.4'

loop_
_geom_angle_atom_site_label_1
_geom_angle_atom_site_label_2
_geom_angle_atom_site_label_3
_geom_angle
C1 Ni1 O3B 163.54(14)
C1 Ni1 O3 164.99(10)
O3B Ni1 O3 31.45(15)
C1 Ni1 P2 81.73(7)
O3B Ni1 P2 113.96(13)
O3 Ni1 P2 83.64(8)
C1 Ni1 P1 82.41(7)
O3B Ni1 P1 81.87(13)
O3 Ni1 P1 112.16(8)
P2 Ni1 P1 164.14(3)
O1 P1 C11 102.05(11)
O1 P1 C21 102.0(3)
C11 P1 C21 105.5(2)
O1 P1 C21B 98.7(4)
C11 P1 C21B 103.6(3)
O1 P1 Ni1 105.30(6)
C11 P1 Ni1 120.23(9)
C21 P1 Ni1 118.92(18)
C21B P1 Ni1 122.9(3)
O2 P2 C41 103.77(11)
O2 P2 C31 101.92(11)
C41 P2 C31 104.90(10)
O2 P2 Ni1 106.12(6)
C41 P2 Ni1 119.18(8)
C31 P2 Ni1 118.62(9)
C2 O1 P1 112.86(14)
C6 O2 P2 111.97(13)
O4 N1 O5 122.5(5)
O4 N1 O3 119.0(5)
O5 N1 O3 118.2(4)
N1 O3 Ni1 126.1(3)
O5B N1B O4B 123.2(9)
O5B N1B O3B 120.2(6)
O4B N1B O3B 116.5(8)
N1B O3B Ni1 121.8(4)
C6 C1 C2 115.21(19)
C6 C1 Ni1 122.67(16)
C2 C1 Ni1 122.12(16)
C3 C2 O1 119.1(2)
C3 C2 C1 123.6(2)
O1 C2 C1 117.3(2)
C2 C3 C4 118.5(2)
C2 C3 H3 120.8
C4 C3 H3 120.8
C5 C4 C3 121.3(2)
C5 C4 H4 119.4
C3 C4 H4 119.4
C4 C5 C6 118.1(2)
C4 C5 H5 120.9
C6 C5 H5 120.9
C5 C6 O2 119.11(18)
C5 C6 C1 123.35(19)
O2 C6 C1 117.50(18)
C16 C11 C12 119.1(2)
C16 C11 P1 121.5(2)
C12 C11 P1 119.4(2)
C11 C12 C13 120.2(3)
C11 C12 H12 119.9
C13 C12 H12 119.9
C14 C13 C12 120.2(3)
C14 C13 H13 119.9
C12 C13 H13 119.9
C15 C14 C13 120.1(3)
C15 C14 H14 120.0
C13 C14 H14 120.0
C14 C15 C16 120.3(3)
C14 C15 H15 119.8
C16 C15 H15 119.8
C11 C16 C15 120.1(3)
C11 C16 H16 119.9
C15 C16 H16 119.9
C22 C21 C26 120.0
C22 C21 P1 118.2(5)
C26 C21 P1 121.8(5)
C23 C22 C21 120.0
C23 C22 H22A 120.0
C21 C22 H22A 120.0
C22 C23 C24 120.0
C22 C23 H23A 120.0
C24 C23 H23A 120.0
C23 C24 C25 120.0
C23 C24 H24A 120.0
C25 C24 H24A 120.0
C26 C25 C24 120.0
C26 C25 H25A 120.0
C24 C25 H25A 120.0
C25 C26 C21 120.0
C25 C26 H26A 120.0
C21 C26 H26A 120.0
C22B C21B C26B 120.0
C22B C21B P1 122.2(8)
C26B C21B P1 117.6(8)
C21B C22B C23B 120.0
C21B C22B H22B 120.0
C23B C22B H22B 120.0
C24B C23B C22B 120.0
C24B C23B H23B 120.0
C22B C23B H23B 120.0
C23B C24B C25B 120.0
C23B C24B H24B 120.0
C25B C24B H24B 120.0
C24B C25B C26B 120.0
C24B C25B H25B 120.0
C26B C25B H25B 120.0
C25B C26B C21B 120.0
C25B C26B H26B 120.0
C21B C26B H26B 120.0
C32 C31 C36 119.2(3)
C32 C31 P2 121.2(2)
C36 C31 P2 119.5(2)
C31 C32 C33 119.5(3)
C31 C32 H32 120.3
C33 C32 H32 120.3
C34 C33 C32 120.4(3)
C34 C33 H33 119.8
C32 C33 H33 119.8
C33 C34 C35 120.1(3)
C33 C34 H34 120.0
C35 C34 H34 120.0
C34 C35 C36 120.0(4)
C34 C35 H35 120.0
C36 C35 H35 120.0
C35 C36 C31 120.8(3)
C35 C36 H36 119.6
C31 C36 H36 119.6
C42 C41 C46 119.8(2)
C42 C41 P2 119.9(2)
C46 C41 P2 120.3(2)
C41 C42 C43 120.5(3)
C41 C42 H42 119.8
C43 C42 H42 119.8
C44 C43 C42 119.5(3)
C44 C43 H43 120.3
C42 C43 H43 120.3
C45 C44 C43 120.4(3)
C45 C44 H44 119.8
C43 C44 H44 119.8
C44 C45 C46 120.5(3)
C44 C45 H45 119.7
C46 C45 H45 119.7
C41 C46 C45 119.4(3)
C41 C46 H46 120.3
C45 C46 H46 120.3

loop_
_geom_bond_atom_site_label_1
_geom_bond_atom_site_label_2
_geom_bond_distance
Ni1 C1 1.875(2)
Ni1 O3B 1.889(4)
Ni1 O3 1.937(3)
Ni1 P2 2.1755(7)
Ni1 P1 2.1797(7)
P1 O1 1.6362(17)
P1 C11 1.804(2)
P1 C21 1.813(7)
P1 C21B 1.823(11)
P2 O2 1.6392(16)
P2 C41 1.804(2)
P2 C31 1.807(3)
O1 C2 1.392(3)
O2 C6 1.388(3)
N1 O4 1.221(8)
N1 O5 1.227(5)
N1 O3 1.295(5)
N1B O5B 1.174(8)
N1B O4B 1.194(15)
N1B O3B 1.317(8)
C1 C6 1.393(3)
C1 C2 1.396(3)
C2 C3 1.371(3)
C3 C4 1.382(4)
C3 H3 0.9500
C4 C5 1.379(3)
C4 H4 0.9500
C5 C6 1.385(3)
C5 H5 0.9500
C11 C16 1.375(4)
C11 C12 1.381(4)
C12 C13 1.382(4)
C12 H12 0.9500
C13 C14 1.369(5)
C13 H13 0.9500
C14 C15 1.358(5)
C14 H14 0.9500
C15 C16 1.390(4)
C15 H15 0.9500
C16 H16 0.9500
C21 C22 1.3900
C21 C26 1.3900
C22 C23 1.3900
C22 H22A 0.9500
C23 C24 1.3900
C23 H23A 0.9500
C24 C25 1.3900
C24 H24A 0.9500
C25 C26 1.3900
C25 H25A 0.9500
C26 H26A 0.9500
C21B C22B 1.3900
C21B C26B 1.3900
C22B C23B 1.3900
C22B H22B 0.9500
C23B C24B 1.3900
C23B H23B 0.9500
C24B C25B 1.3900
C24B H24B 0.9500
C25B C26B 1.3900
C25B H25B 0.9500
C26B H26B 0.9500
C31 C32 1.368(4)
C31 C36 1.387(4)
C32 C33 1.407(5)
C32 H32 0.9500
C33 C34 1.362(6)
C33 H33 0.9500
C34 C35 1.365(6)
C34 H34 0.9500
C35 C36 1.377(4)
C35 H35 0.9500
C36 H36 0.9500
C41 C42 1.382(4)
C41 C46 1.385(4)
C42 C43 1.386(4)
C42 H42 0.9500
C43 C44 1.377(4)
C43 H43 0.9500
C44 C45 1.371(5)
C44 H44 0.9500
C45 C46 1.389(4)
C45 H45 0.9500
C46 H46 0.9500

loop_
_geom_torsion_atom_site_label_1
_geom_torsion_atom_site_label_2
_geom_torsion_atom_site_label_3
_geom_torsion_atom_site_label_4
_geom_torsion
C1 Ni1 P1 O1 1.30(10)
O3B Ni1 P1 O1 176.40(19)
O3 Ni1 P1 O1 -174.96(14)
P2 Ni1 P1 O1 -0.25(15)
C1 Ni1 P1 C11 115.49(11)
O3B Ni1 P1 C11 -69.4(2)
O3 Ni1 P1 C11 -60.76(15)
P2 Ni1 P1 C11 113.94(13)
C1 Ni1 P1 C21 -112.1(3)
O3B Ni1 P1 C21 63.0(4)
O3 Ni1 P1 C21 71.7(3)
P2 Ni1 P1 C21 -113.6(3)
C1 Ni1 P1 C21B -110.0(5)
O3B Ni1 P1 C21B 65.1(6)
O3 Ni1 P1 C21B 73.7(5)
P2 Ni1 P1 C21B -111.6(5)
C1 Ni1 P2 O2 0.97(11)
O3B Ni1 P2 O2 -173.8(2)
O3 Ni1 P2 O2 177.59(14)
P1 Ni1 P2 O2 2.52(15)
C1 Ni1 P2 C41 -115.47(11)
O3B Ni1 P2 C41 69.7(2)
O3 Ni1 P2 C41 61.15(14)
P1 Ni1 P2 C41 -113.91(13)
C1 Ni1 P2 C31 114.72(12)
O3B Ni1 P2 C31 -60.1(2)
O3 Ni1 P2 C31 -68.66(15)
P1 Ni1 P2 C31 116.27(14)
C11 P1 O1 C2 -127.35(17)
C21 P1 O1 C2 123.7(2)
C21B P1 O1 C2 126.7(3)
Ni1 P1 O1 C2 -1.04(18)
C41 P2 O2 C6 125.50(17)
C31 P2 O2 C6 -125.70(18)
Ni1 P2 O2 C6 -0.90(19)
O4 N1 O3 Ni1 176.8(4)
O5 N1 O3 Ni1 3.1(7)
C1 Ni1 O3 N1 -177.6(4)
O3B Ni1 O3 N1 4.5(4)
P2 Ni1 O3 N1 169.4(4)
P1 Ni1 O3 N1 -12.0(4)
O5B N1B O3B Ni1 -5.3(11)
O4B N1B O3B Ni1 171.1(7)
C1 Ni1 O3B N1B -169.5(5)
O3 Ni1 O3B N1B 8.5(5)
P2 Ni1 O3B N1B -7.9(6)
P1 Ni1 O3B N1B 173.1(6)
O3B Ni1 C1 C6 162.0(6)
O3 Ni1 C1 C6 -14.1(6)
P2 Ni1 C1 C6 -1.03(19)
P1 Ni1 C1 C6 179.4(2)
O3B Ni1 C1 C2 -18.9(7)
O3 Ni1 C1 C2 165.0(5)
P2 Ni1 C1 C2 178.0(2)
P1 Ni1 C1 C2 -1.54(18)
P1 O1 C2 C3 -179.7(2)
P1 O1 C2 C1 0.0(3)
C6 C1 C2 C3 0.2(3)
Ni1 C1 C2 C3 -178.9(2)
C6 C1 C2 O1 -179.6(2)
Ni1 C1 C2 O1 1.3(3)
O1 C2 C3 C4 179.4(3)
C1 C2 C3 C4 -0.4(4)
C2 C3 C4 C5 1.2(5)
C3 C4 C5 C6 -1.7(5)
C4 C5 C6 O2 179.1(3)
C4 C5 C6 C1 1.5(4)
P2 O2 C6 C5 -177.5(2)
P2 O2 C6 C1 0.2(3)
C2 C1 C6 C5 -0.8(3)
Ni1 C1 C6 C5 178.3(2)
C2 C1 C6 O2 -178.4(2)
Ni1 C1 C6 O2 0.7(3)
O1 P1 C11 C16 137.1(2)
C21 P1 C11 C16 -116.7(3)
C21B P1 C11 C16 -120.8(5)
Ni1 P1 C11 C16 21.2(3)
O1 P1 C11 C12 -41.4(2)
C21 P1 C11 C12 64.8(3)
C21B P1 C11 C12 60.8(5)
Ni1 P1 C11 C12 -157.27(18)
C16 C11 C12 C13 1.1(4)
P1 C11 C12 C13 179.6(2)
C11 C12 C13 C14 -0.3(5)
C12 C13 C14 C15 -0.4(5)
C13 C14 C15 C16 0.3(5)
C12 C11 C16 C15 -1.2(4)
P1 C11 C16 C15 -179.6(2)
C14 C15 C16 C11 0.5(5)
O1 P1 C21 C22 -36.2(3)
C11 P1 C21 C22 -142.5(2)
C21B P1 C21 C22 -78(9)
Ni1 P1 C21 C22 79.0(4)
O1 P1 C21 C26 145.7(3)
C11 P1 C21 C26 39.4(3)
C21B P1 C21 C26 104(9)
Ni1 P1 C21 C26 -99.1(3)
C26 C21 C22 C23 0.0
P1 C21 C22 C23 -178.1(4)
C21 C22 C23 C24 0.0
C22 C23 C24 C25 0.0
C23 C24 C25 C26 0.0
C24 C25 C26 C21 0.0
C22 C21 C26 C25 0.0
P1 C21 C26 C25 178.1(5)
O1 P1 C21B C22B -15.4(5)
C11 P1 C21B C22B -120.1(5)
C21 P1 C21B C22B 124(9)
Ni1 P1 C21B C22B 99.2(6)
O1 P1 C21B C26B 169.3(4)
C11 P1 C21B C26B 64.6(5)
C21 P1 C21B C26B -52(8)
Ni1 P1 C21B C26B -76.1(6)
C26B C21B C22B C23B 0.0
P1 C21B C22B C23B -175.2(7)
C21B C22B C23B C24B 0.0
C22B C23B C24B C25B 0.0
C23B C24B C25B C26B 0.0
C24B C25B C26B C21B 0.0
C22B C21B C26B C25B 0.0
P1 C21B C26B C25B 175.4(7)
O2 P2 C31 C32 26.6(3)
C41 P2 C31 C32 134.5(3)
Ni1 P2 C31 C32 -89.4(3)
O2 P2 C31 C36 -156.2(2)
C41 P2 C31 C36 -48.3(2)
Ni1 P2 C31 C36 87.7(2)
C36 C31 C32 C33 -0.1(5)
P2 C31 C32 C33 177.0(3)
C31 C32 C33 C34 -0.8(6)
C32 C33 C34 C35 0.9(6)
C33 C34 C35 C36 0.0(6)
C34 C35 C36 C31 -1.0(5)
C32 C31 C36 C35 1.0(5)
P2 C31 C36 C35 -176.2(3)
O2 P2 C41 C42 60.2(2)
C31 P2 C41 C42 -46.4(2)
Ni1 P2 C41 C42 177.85(18)
O2 P2 C41 C46 -120.0(2)
C31 P2 C41 C46 133.5(2)
Ni1 P2 C41 C46 -2.3(2)
C46 C41 C42 C43 -0.3(4)
P2 C41 C42 C43 179.5(2)
C41 C42 C43 C44 -0.3(4)
C42 C43 C44 C45 0.4(5)
C43 C44 C45 C46 0.2(5)
C42 C41 C46 C45 0.9(4)
P2 C41 C46 C45 -179.0(2)
C44 C45 C46 C41 -0.8(5)
